data_4084002
loop_
_publ_author_name
'Ronellenfitsch, Mathias'
'Wadepohl, Hubert'
'Enders, Markus'

_publ_section_title
;
 Chromium Aryl Complexes with N-Donor Ligands as Catalyst Precursors
 for Selective Ethylene Trimerization
;
_journal_issue 20
_journal_name_full Organometallics
_journal_page_first 5758
_journal_paper_doi 10.1021/om500459k
_journal_volume 33
_journal_year 2014
_chemical_formula_moiety 'C24 H27 Cl2 Cr N2 O'
_chemical_formula_sum 'C24 H27 Cl2 Cr N2 O'
_chemical_formula_weight 482.37
_chemical_properties_physical moisture-sensitive
_space_group_crystal_system triclinic
_space_group_IT_number 2
_space_group_name_Hall '-P 1'
_space_group_name_H-M_alt 'P -1'
_symmetry_cell_setting triclinic
_symmetry_Int_Tables_number 2
_symmetry_space_group_name_Hall '-P 1'
_symmetry_space_group_name_H-M 'P -1'
_atom_sites_solution_hydrogens geom
_atom_sites_solution_primary heavy
_atom_sites_solution_secondary difmap
_audit_block_code en_mr16
_audit_creation_date
;
'Fri Sep 27 11:31:31 2013'
;
_audit_update_record 'Fri Apr 25 10:37:53 CEST 2014'
_cell_angle_alpha 77.991(3)
_cell_angle_beta 75.246(3)
_cell_angle_gamma 75.627(3)
_cell_formula_units_Z 2
_cell_length_a 8.3916(3)
_cell_length_b 11.1195(3)
_cell_length_c 12.5963(4)
_cell_measurement_reflns_used 13957
_cell_measurement_temperature 110(1)
_cell_measurement_theta_max 33.6300
_cell_measurement_theta_min 3.6120
_cell_volume 1087.79(6)
_computing_cell_refinement
;
CrysAlisPro, Agilent Technologies,
Version 1.171.36.28 (release 01-02-2013 CrysAlis171 .NET)
(compiled Feb  1 2013,16:14:44)
;
_computing_data_collection
;
CrysAlisPro, Agilent Technologies,
Version 1.171.36.28 (release 01-02-2013 CrysAlis171 .NET)
(compiled Feb  1 2013,16:14:44)
;
_computing_data_reduction
;
CrysAlisPro, Agilent Technologies,
Version 1.171.36.28 (release 01-02-2013 CrysAlis171 .NET)
(compiled Feb  1 2013,16:14:44)
;
_computing_molecular_graphics 'Olex2 (Dolomanov et al., 2009)'
_computing_publication_material 'encif (Wadepohl, 2009-14); encifer 1.4 (CCDC, 2011)'
_computing_structure_refinement 'ShelXL (Sheldrick, 2008)'
_computing_structure_solution 'DIRDIF (Beurskens et al., 1999-2008)'
_diffrn_ambient_temperature 110(1)
_diffrn_detector 'CCD plate'
_diffrn_detector_area_resol_mean 15.9241
_diffrn_detector_type 'Agilent EOS'
_diffrn_measured_fraction_theta_full 0.998
_diffrn_measured_fraction_theta_max 0.957
_diffrn_measurement_details
;
  1 omega   -9.00   18.00   0.5000   20.0000
omega____ theta____ kappa____ phi______ frames
    -      -32.2064 -112.0000  -92.0357 54

  2 omega   -7.00   19.00   0.5000   20.0000
omega____ theta____ kappa____ phi______ frames
    -      -32.2064 -113.0000   52.8584 52

  3 omega  -88.00  -33.00   0.5000   20.0000
omega____ theta____ kappa____ phi______ frames
    -      -32.2064  121.0000   34.0000 110

  4 omega  -13.00   76.00   0.5000   20.0000
omega____ theta____ kappa____ phi______ frames
    -       32.2845  -99.0000 -150.0000 178

  5 omega   11.00   58.00   0.5000   20.0000
omega____ theta____ kappa____ phi______ frames
    -       32.2845   57.0000 -180.0000 94

  6 omega   11.00  101.00   0.5000   20.0000
omega____ theta____ kappa____ phi______ frames
    -       32.2845   57.0000 -120.0000 180

  7 omega  -31.00   52.00   0.5000   20.0000
omega____ theta____ kappa____ phi______ frames
    -       32.2845  -38.0000  -30.0000 166

  8 omega   16.00  105.00   0.5000   20.0000
omega____ theta____ kappa____ phi______ frames
    -       32.2845   38.0000  150.0000 178

  9 omega    1.00   84.00   0.5000   20.0000
omega____ theta____ kappa____ phi______ frames
    -       32.2845   77.0000   30.0000 166

 10 omega    5.00  104.00   0.5000   20.0000
omega____ theta____ kappa____ phi______ frames
    -       32.2845   38.0000    0.0000 198

 11 omega  -37.00   45.00   0.5000   20.0000
omega____ theta____ kappa____ phi______ frames
    -       32.2845  -57.0000   90.0000 164

 12 omega   76.00  101.00   0.5000   20.0000
omega____ theta____ kappa____ phi______ frames
    -       32.2845   57.0000 -180.0000 50

 13 omega   41.00  110.00   0.5000   20.0000
omega____ theta____ kappa____ phi______ frames
    -       32.2845  178.0000   30.0000 138

 14 omega  -42.00   44.00   0.5000   20.0000
omega____ theta____ kappa____ phi______ frames
    -       32.2845  -19.0000 -180.0000 172

 15 omega  -40.00   60.00   0.5000   20.0000
omega____ theta____ kappa____ phi______ frames
    -       32.2845  -38.0000 -120.0000 200

 16 omega   11.00  101.00   0.5000   20.0000
omega____ theta____ kappa____ phi______ frames
    -       32.2845   57.0000  -30.0000 180

 17 omega   11.00  101.00   0.5000   20.0000
omega____ theta____ kappa____ phi______ frames
    -       32.2845   57.0000  150.0000 180

 18 omega  -37.00   54.00   0.5000   20.0000
omega____ theta____ kappa____ phi______ frames
    -       32.2845  -57.0000 -180.0000 182

 19 omega  -40.00   19.00   0.5000   20.0000
omega____ theta____ kappa____ phi______ frames
    -       32.2845  -38.0000    0.0000 118

 20 omega   55.00  103.00   0.5000   20.0000
omega____ theta____ kappa____ phi______ frames
    -       32.2845  154.0000 -167.0000 96

;
_diffrn_measurement_device '\k-geometry diffractometer'
_diffrn_measurement_device_type 'Agilent SuperNova, Dual, Cu at zero, Eos'
_diffrn_measurement_method '\w scans'
_diffrn_measurement_specimen_support 'polyimid foil'
_diffrn_orient_matrix_UB_11 -0.0144203000
_diffrn_orient_matrix_UB_12 -0.0004923000
_diffrn_orient_matrix_UB_13 0.0580593000
_diffrn_orient_matrix_UB_21 0.0768771000
_diffrn_orient_matrix_UB_22 0.0196663000
_diffrn_orient_matrix_UB_23 -0.0075738000
_diffrn_orient_matrix_UB_31 -0.0431514000
_diffrn_orient_matrix_UB_32 0.0636823000
_diffrn_orient_matrix_UB_33 -0.0067508000
_diffrn_radiation_monochromator mirror
_diffrn_radiation_probe x-ray
_diffrn_radiation_type 'Mo K\a'
_diffrn_radiation_wavelength 0.7107
_diffrn_reflns_av_R_equivalents 0.0414
_diffrn_reflns_av_unetI/netI 0.0337
_diffrn_reflns_Laue_measured_fraction_full 0.998
_diffrn_reflns_Laue_measured_fraction_max 0.957
_diffrn_reflns_limit_h_max 13
_diffrn_reflns_limit_h_min -13
_diffrn_reflns_limit_k_max 16
_diffrn_reflns_limit_k_min -17
_diffrn_reflns_limit_l_max 19
_diffrn_reflns_limit_l_min -19
_diffrn_reflns_number 42413
_diffrn_reflns_point_group_measured_fraction_full 0.998
_diffrn_reflns_point_group_measured_fraction_max 0.957
_diffrn_reflns_theta_full 25.242
_diffrn_reflns_theta_max 34.101
_diffrn_reflns_theta_min 3.363
_diffrn_source 'microfocus X-Ray tube'
_diffrn_source_type 'Agilent SuperNova (Mo) X-ray Source'
_exptl_absorpt_coefficient_mu 0.791
_exptl_absorpt_correction_T_max 0.962
_exptl_absorpt_correction_T_min 0.839
_exptl_absorpt_correction_type analytical
_exptl_absorpt_process_details
;
CrysAlisPro, Agilent Technologies,
Version 1.171.36.28 (release 01-02-2013 CrysAlis171 .NET)
(compiled Feb  1 2013,16:14:44)
Analytical numeric absorption correction using a multifaceted crystal
            model based on expressions derived by R.C. Clark & J.S. Reid.
(Clark, R. C. & Reid, J. S. (1995). Acta Cryst. A51, 887-897)
;
_exptl_crystal_colour red
_exptl_crystal_colour_primary red
_exptl_crystal_density_diffrn 1.473
_exptl_crystal_description needle
_exptl_crystal_F_000 502
_exptl_crystal_size_max 0.3463
_exptl_crystal_size_mid 0.0856
_exptl_crystal_size_min 0.0594
_refine_diff_density_max 0.596
_refine_diff_density_min -0.750
_refine_diff_density_rms 0.076
_refine_ls_extinction_method none
_refine_ls_goodness_of_fit_ref 1.044
_refine_ls_hydrogen_treatment constr
_refine_ls_matrix_type full
_refine_ls_number_parameters 282
_refine_ls_number_reflns 8572
_refine_ls_number_restraints 6
_refine_ls_restrained_S_all 1.044
_refine_ls_R_factor_all 0.0508
_refine_ls_R_factor_gt 0.0383
_refine_ls_shift/su_max 0.000
_refine_ls_shift/su_mean 0.000
_refine_ls_structure_factor_coef Fsqd
_refine_ls_weighting_details 'w=1/[\s^2^(Fo^2^)+(0.0345P)^2^+0.6038P] where P=(Fo^2^+2Fc^2^)/3'
_refine_ls_weighting_scheme calc
_refine_ls_wR_factor_gt 0.0863
_refine_ls_wR_factor_ref 0.0926
_reflns_Friedel_coverage 0.000
_reflns_number_gt 7014
_reflns_number_total 8572
_reflns_threshold_expression 'I > 2\s(I)'
_cod_data_source_file om500459k_si_002.cif
_cod_data_source_block en_mr16
_cod_original_cell_volume 1087.79(7)
_cod_database_code 4084002
_audit_block_refno 1859
_audit_block_usercomment 'mr153c, needle, red'
_shelxl_version_number 2014-3
_chemical_oxdiff_formula 'C24 H27 Cl2 Cr N2 O'
_chemical_oxdiff_usercomment 'mr153c, needle, red'
_shelx_space_group_comment
;
The symmetry employed for this shelxl refinement is uniquely defined
by the following loop, which should always be used as a source of
symmetry information in preference to the above space-group names.
They are only intended as comments.
;
_shelx_estimated_absorpt_t_max 0.925
_shelx_estimated_absorpt_t_min 0.925
_reflns_odcompleteness_completeness 99.90
_reflns_odcompleteness_iscentric 1
_reflns_odcompleteness_theta 32.50
_olex2_refinement_description
;
1. Fixed Uiso
 At 1.2 times of:
  All C(H) groups, All C(H,H) groups, All C(H,H,H,H) groups
 At 1.5 times of:
  All C(H,H,H) groups
2. Uiso/Uaniso restraints and constraints
C23A \\sim C23B: within 1A with sigma of 0.04 and sigma for terminal atoms of
0.08
3. Others
 Sof(H22C)=Sof(H22D)=Sof(C23B)=Sof(H23C)=Sof(H23D)=Sof(H24C)=Sof(H24D)=1-FVAR(1)
 Sof(H22A)=Sof(H22B)=Sof(C23A)=Sof(H23A)=Sof(H23B)=Sof(H24A)=Sof(H24B)=FVAR(1)
4.a Secondary CH2 refined with riding coordinates:
 C18(H18A,H18B), C19(H19A,H19B), C20(H20A,H20B), C21(H21A,H21B), C22(H22A,
 H22B), C22(H22C,H22D), C23A(H23A,H23B), C23B(H23C,H23D), C24(H24A,H24B),
 C24(H24C,H24D), C25(H25A,H25B)
4.b Aromatic/amide H refined with riding coordinates:
 C3(H3), C4(H4), C5(H5), C6(H6), C7(H7), C13(H13), C15(H15), C16(H16)
4.c Idealised Me refined as rotating group:
 C17(H17A,H17B,H17C)
;
_cell_oxdiff_length_a 8.3916(3)
_cell_oxdiff_length_b 11.1195(3)
_cell_oxdiff_length_c 12.5963(4)
_cell_oxdiff_angle_alpha 77.991(2)
_cell_oxdiff_angle_beta 75.246(3)
_cell_oxdiff_angle_gamma 75.627(3)
_cell_oxdiff_volume 1087.78(6)
_cell_oxdiff_measurement_reflns_used 13957

loop_
_symmetry_equiv_pos_as_xyz
'x, y, z'
'-x, -y, -z'

loop_
_atom_site_label
_atom_site_type_symbol
_atom_site_fract_x
_atom_site_fract_y
_atom_site_fract_z
_atom_site_U_iso_or_equiv
_atom_site_adp_type
_atom_site_occupancy
_atom_site_site_symmetry_order
_atom_site_calc_flag
_atom_site_refinement_flags_posn
_atom_site_refinement_flags_occupancy
_atom_site_disorder_assembly
_atom_site_disorder_group
Cr Cr 0.05854(3) 0.18225(2) 0.22676(2) 0.01275(5) Uani 1 1 d . . . .
Cl1 Cl -0.13900(4) 0.30055(3) 0.12470(3) 0.01858(7) Uani 1 1 d . . . .
Cl2 Cl 0.25927(4) 0.06384(3) 0.32689(2) 0.01638(6) Uani 1 1 d . . . .
O O -0.08509(12) 0.25716(9) 0.36901(8) 0.01725(18) Uani 1 1 d . . . .
N1 N 0.19378(14) 0.10812(10) 0.09136(9) 0.01430(19) Uani 1 1 d . . . .
N2 N 0.23802(14) 0.32705(10) 0.13988(9) 0.0158(2) Uani 1 1 d . . . .
C2 C 0.16953(16) -0.00164(12) 0.07797(11) 0.0153(2) Uani 1 1 d . . . .
C3 C 0.25755(17) -0.05600(13) -0.01887(11) 0.0175(2) Uani 1 1 d . . . .
H3 H 0.2423 -0.1350 -0.0275 0.021 Uiso 1 1 calc R . . .
C4 C 0.36423(17) 0.00666(13) -0.09944(11) 0.0184(2) Uani 1 1 d . . . .
H4 H 0.4239 -0.0295 -0.1640 0.022 Uiso 1 1 calc R . . .
C5 C 0.48879(18) 0.19734(15) -0.16949(12) 0.0221(3) Uani 1 1 d . . . .
H5 H 0.5513 0.1656 -0.2357 0.027 Uiso 1 1 calc R . . .
C6 C 0.4974(2) 0.31389(16) -0.15319(13) 0.0268(3) Uani 1 1 d . . . .
H6 H 0.5625 0.3638 -0.2098 0.032 Uiso 1 1 calc R . . .
C7 C 0.4105(2) 0.36043(15) -0.05317(12) 0.0244(3) Uani 1 1 d . . . .
H7 H 0.4187 0.4409 -0.0434 0.029 Uiso 1 1 calc R . . .
C8 C 0.31430(17) 0.29068(13) 0.03007(11) 0.0177(2) Uani 1 1 d . . . .
C9 C 0.29833(16) 0.17330(12) 0.01182(10) 0.0156(2) Uani 1 1 d . . . .
C10 C 0.38667(17) 0.12507(13) -0.08754(11) 0.0176(2) Uani 1 1 d . . . .
C11 C 0.04339(16) -0.05253(12) 0.16802(11) 0.0163(2) Uani 1 1 d . . . .
C12 C -0.03991(17) 0.02560(12) 0.24991(11) 0.0162(2) Uani 1 1 d . . . .
C13 C -0.16983(17) -0.01333(13) 0.33315(11) 0.0181(2) Uani 1 1 d . . . .
H13 H -0.2284 0.0387 0.3878 0.022 Uiso 1 1 calc R . . .
C14 C -0.21656(18) -0.12788(13) 0.33826(12) 0.0195(2) Uani 1 1 d . . . .
C15 C -0.12830(18) -0.20458(13) 0.25855(12) 0.0205(3) Uani 1 1 d . . . .
H15 H -0.1566 -0.2833 0.2627 0.025 Uiso 1 1 calc R . . .
C16 C 0.00057(18) -0.16779(13) 0.17296(12) 0.0195(2) Uani 1 1 d . . . .
H16 H 0.0587 -0.2203 0.1186 0.023 Uiso 1 1 calc R . . .
C17 C -0.36229(19) -0.16462(15) 0.42735(13) 0.0242(3) Uani 1 1 d . . . .
H17A H -0.3535 -0.1486 0.4990 0.036 Uiso 1 1 calc GR . . .
H17B H -0.3595 -0.2542 0.4319 0.036 Uiso 1 1 calc GR . . .
H17C H -0.4685 -0.1150 0.4089 0.036 Uiso 1 1 calc GR . . .
C18 C 0.37482(18) 0.32319(13) 0.19892(12) 0.0193(2) Uani 1 1 d . . . .
H18A H 0.4623 0.3672 0.1501 0.023 Uiso 1 1 calc R . . .
H18B H 0.4283 0.2355 0.2243 0.023 Uiso 1 1 calc R . . .
C19 C 0.2812(2) 0.39100(14) 0.29709(12) 0.0238(3) Uani 1 1 d . . . .
H19A H 0.3559 0.4335 0.3189 0.029 Uiso 1 1 calc R . . .
H19B H 0.2376 0.3315 0.3618 0.029 Uiso 1 1 calc R . . .
C20 C 0.1355(2) 0.48765(14) 0.25456(12) 0.0235(3) Uani 1 1 d . . . .
H20A H 0.0258 0.4765 0.3037 0.028 Uiso 1 1 calc R . . .
H20B H 0.1485 0.5744 0.2518 0.028 Uiso 1 1 calc R . . .
C21 C 0.14634(19) 0.46190(13) 0.13762(12) 0.0202(3) Uani 1 1 d . . . .
H21A H 0.0327 0.4733 0.1229 0.024 Uiso 1 1 calc R . . .
H21B H 0.2100 0.5181 0.0802 0.024 Uiso 1 1 calc R . . .
C22 C -0.06055(19) 0.20290(14) 0.48197(11) 0.0226(3) Uani 1 1 d . . . .
H22A H 0.0606 0.1790 0.4838 0.027 Uiso 0.297(10) 1 calc R P A 1
H22B H -0.1117 0.1281 0.5109 0.027 Uiso 0.297(10) 1 calc R P A 1
H22C H 0.0451 0.2185 0.4925 0.027 Uiso 0.703(10) 1 calc R P A 2
H22D H -0.0539 0.1110 0.4950 0.027 Uiso 0.703(10) 1 calc R P A 2
C23A C -0.1506(10) 0.3095(8) 0.5481(5) 0.0259(18) Uani 0.297(10) 1 d . P A 1
H23A H -0.2020 0.2757 0.6249 0.031 Uiso 0.297(10) 1 calc R P A 1
H23B H -0.0705 0.3599 0.5514 0.031 Uiso 0.297(10) 1 calc R P A 1
C23B C -0.2080(4) 0.2650(3) 0.56019(18) 0.0247(7) Uani 0.703(10) 1 d . P A 2
H23C H -0.1726 0.2832 0.6233 0.030 Uiso 0.703(10) 1 calc R P A 2
H23D H -0.2923 0.2111 0.5895 0.030 Uiso 0.703(10) 1 calc R P A 2
C24 C -0.2800(2) 0.38619(17) 0.49057(14) 0.0352(4) Uani 1 1 d . . . .
H24A H -0.2743 0.4760 0.4795 0.042 Uiso 0.297(10) 1 calc R P A 1
H24B H -0.3930 0.3762 0.5348 0.042 Uiso 0.297(10) 1 calc R P A 1
H24C H -0.4016 0.4158 0.5204 0.042 Uiso 0.703(10) 1 calc R P A 2
H24D H -0.2192 0.4536 0.4857 0.042 Uiso 0.703(10) 1 calc R P A 2
C25 C -0.2487(2) 0.34268(17) 0.37886(13) 0.0299(4) Uani 1 1 d . . . .
H25A H -0.3372 0.2989 0.3772 0.036 Uiso 1 1 calc R . . .
H25B H -0.2466 0.4148 0.3177 0.036 Uiso 1 1 calc R . . .

loop_
_atom_site_aniso_label
_atom_site_aniso_U_11
_atom_site_aniso_U_22
_atom_site_aniso_U_33
_atom_site_aniso_U_23
_atom_site_aniso_U_13
_atom_site_aniso_U_12
Cr 0.01324(9) 0.01222(9) 0.01263(9) -0.00232(7) -0.00451(7) -0.00023(7)
Cl1 0.01919(14) 0.01765(14) 0.01924(14) -0.00168(11) -0.00977(11) 0.00039(11)
Cl2 0.01567(13) 0.01645(14) 0.01594(13) -0.00217(10) -0.00608(10) 0.00113(10)
O 0.0164(4) 0.0185(4) 0.0145(4) -0.0034(3) -0.0047(3) 0.0028(3)
N1 0.0146(5) 0.0145(5) 0.0140(4) -0.0027(4) -0.0054(4) -0.0006(4)
N2 0.0183(5) 0.0141(5) 0.0153(5) -0.0028(4) -0.0051(4) -0.0018(4)
C2 0.0158(5) 0.0139(5) 0.0170(5) -0.0034(4) -0.0082(4) 0.0010(4)
C3 0.0190(6) 0.0165(6) 0.0182(6) -0.0061(4) -0.0088(5) 0.0017(5)
C4 0.0175(6) 0.0216(6) 0.0161(5) -0.0067(5) -0.0081(4) 0.0034(5)
C5 0.0195(6) 0.0302(7) 0.0156(6) -0.0048(5) -0.0021(5) -0.0036(5)
C6 0.0279(7) 0.0322(8) 0.0198(6) -0.0025(6) 0.0005(5) -0.0122(6)
C7 0.0292(7) 0.0248(7) 0.0206(6) -0.0036(5) -0.0014(5) -0.0119(6)
C8 0.0186(6) 0.0188(6) 0.0157(5) -0.0026(4) -0.0039(4) -0.0037(5)
C9 0.0151(5) 0.0174(6) 0.0143(5) -0.0020(4) -0.0054(4) -0.0011(4)
C10 0.0160(6) 0.0225(6) 0.0140(5) -0.0042(5) -0.0055(4) 0.0000(5)
C11 0.0160(5) 0.0149(5) 0.0188(5) -0.0018(4) -0.0080(4) -0.0009(4)
C12 0.0163(5) 0.0149(5) 0.0178(5) -0.0004(4) -0.0084(4) -0.0007(4)
C13 0.0180(6) 0.0187(6) 0.0176(6) -0.0007(5) -0.0070(5) -0.0025(5)
C14 0.0185(6) 0.0195(6) 0.0213(6) 0.0027(5) -0.0105(5) -0.0039(5)
C15 0.0207(6) 0.0151(6) 0.0280(7) 0.0006(5) -0.0129(5) -0.0034(5)
C16 0.0200(6) 0.0148(6) 0.0251(6) -0.0028(5) -0.0109(5) -0.0001(5)
C17 0.0215(7) 0.0261(7) 0.0260(7) 0.0031(6) -0.0093(5) -0.0083(5)
C18 0.0208(6) 0.0179(6) 0.0213(6) -0.0025(5) -0.0088(5) -0.0039(5)
C19 0.0346(8) 0.0180(6) 0.0218(6) -0.0060(5) -0.0111(6) -0.0036(6)
C20 0.0292(7) 0.0165(6) 0.0241(7) -0.0057(5) -0.0054(6) -0.0016(5)
C21 0.0241(6) 0.0143(6) 0.0217(6) -0.0004(5) -0.0076(5) -0.0021(5)
C22 0.0261(7) 0.0248(7) 0.0141(5) -0.0028(5) -0.0065(5) 0.0016(5)
C23A 0.024(3) 0.032(3) 0.022(2) -0.013(2) -0.005(2) 0.002(3)
C23B 0.0221(12) 0.0305(14) 0.0183(9) -0.0059(9) -0.0018(8) -0.0006(10)
C24 0.0377(9) 0.0335(9) 0.0254(8) -0.0107(7) -0.0041(7) 0.0113(7)
C25 0.0222(7) 0.0368(9) 0.0236(7) -0.0096(6) -0.0077(6) 0.0139(6)

loop_
_atom_type_symbol
_atom_type_description
_atom_type_scat_dispersion_real
_atom_type_scat_dispersion_imag
_atom_type_scat_source
C C 0.0033 0.0016 'International Tables Vol C Tables 4.2.6.8 and 6.1.1.4'
H H 0.0000 0.0000 'International Tables Vol C Tables 4.2.6.8 and 6.1.1.4'
Cl Cl 0.1484 0.1585 'International Tables Vol C Tables 4.2.6.8 and 6.1.1.4'
Cr Cr 0.3209 0.6236 'International Tables Vol C Tables 4.2.6.8 and 6.1.1.4'
N N 0.0061 0.0033 'International Tables Vol C Tables 4.2.6.8 and 6.1.1.4'
O O 0.0106 0.0060 'International Tables Vol C Tables 4.2.6.8 and 6.1.1.4'

loop_
_exptl_crystal_face_index_h
_exptl_crystal_face_index_k
_exptl_crystal_face_index_l
_exptl_crystal_face_perp_dist
_exptl_oxdiff_crystal_face_indexfrac_h
_exptl_oxdiff_crystal_face_indexfrac_k
_exptl_oxdiff_crystal_face_indexfrac_l
_exptl_oxdiff_crystal_face_x
_exptl_oxdiff_crystal_face_y
_exptl_oxdiff_crystal_face_z
6 -11 1 0.0436 6.0000 -11.0000 1.0000 -0.0230 0.2374 -0.9662
-7 10 -1 0.0256 -7.0000 10.0000 -1.0000 0.0380 -0.3339 0.9456
-11 -6 -10 0.1132 -11.0000 -6.0001 -10.0001 -0.4190 -0.8879 0.1601
12 6 3 0.1471 12.0001 6.0001 3.0002 -0.0018 1.0178 -0.1560
1 6 17 0.0318 0.9999 5.9999 16.9999 0.9696 0.0661 0.2242
-3 14 6 0.0639 -3.0000 14.0000 6.0000 0.3847 -0.0007 0.9805
2 1 18 0.0292 1.9999 0.9999 17.9999 1.0157 0.0371 -0.1441
-2 -1 -18 0.0303 -1.9999 -0.9999 -17.9999 -1.0157 -0.0371 0.1441
0 -9 -16 0.0332 0.0001 -8.9999 -15.9999 -0.9245 -0.0558 -0.4651
12 3 2 0.1249 12.0001 3.0001 2.0002 -0.0584 0.9664 -0.3403

loop_
_geom_angle_atom_site_label_1
_geom_angle_atom_site_label_2
_geom_angle_atom_site_label_3
_geom_angle
Cl1 Cr Cl2 179.242(15)
Cl1 Cr N2 89.01(3)
Cl2 Cr N2 90.47(3)
O Cr Cl1 90.47(3)
O Cr Cl2 90.18(3)
O Cr N2 103.57(4)
N1 Cr Cl1 89.52(3)
N1 Cr Cl2 89.83(3)
N1 Cr O 179.00(4)
N1 Cr N2 77.43(4)
N1 Cr C12 80.29(5)
C12 Cr Cl1 91.88(4)
C12 Cr Cl2 88.39(4)
C12 Cr O 98.71(5)
C12 Cr N2 157.70(5)
C22 O Cr 123.56(8)
C25 O Cr 126.51(8)
C25 O C22 107.70(10)
C2 N1 Cr 118.14(9)
C2 N1 C9 121.49(11)
C9 N1 Cr 120.20(9)
C8 N2 Cr 104.12(8)
C8 N2 C18 109.40(10)
C8 N2 C21 114.34(10)
C18 N2 Cr 114.90(8)
C21 N2 Cr 112.84(8)
C21 N2 C18 101.59(10)
N1 C2 C3 120.40(12)
N1 C2 C11 113.56(11)
C3 C2 C11 126.00(12)
C2 C3 H3 120.3
C4 C3 C2 119.33(12)
C4 C3 H3 120.3
C3 C4 H4 119.7
C3 C4 C10 120.64(12)
C10 C4 H4 119.7
C6 C5 H5 120.1
C6 C5 C10 119.75(13)
C10 C5 H5 120.1
C5 C6 H6 119.6
C5 C6 C7 120.86(14)
C7 C6 H6 119.6
C6 C7 H7 119.5
C8 C7 C6 120.92(14)
C8 C7 H7 119.5
C7 C8 N2 123.30(12)
C7 C8 C9 118.55(12)
C9 C8 N2 117.97(11)
N1 C9 C8 118.48(11)
N1 C9 C10 120.61(12)
C8 C9 C10 120.90(12)
C4 C10 C9 117.47(12)
C5 C10 C4 123.61(12)
C5 C10 C9 118.91(13)
C12 C11 C2 115.42(12)
C16 C11 C2 123.54(12)
C16 C11 C12 121.00(13)
C11 C12 Cr 112.31(10)
C13 C12 Cr 129.54(10)
C13 C12 C11 118.13(12)
C12 C13 H13 119.2
C12 C13 C14 121.60(13)
C14 C13 H13 119.2
C13 C14 C17 120.03(13)
C15 C14 C13 118.83(13)
C15 C14 C17 121.13(13)
C14 C15 H15 119.4
C16 C15 C14 121.18(13)
C16 C15 H15 119.4
C11 C16 H16 120.4
C15 C16 C11 119.21(13)
C15 C16 H16 120.4
C14 C17 H17A 109.5
C14 C17 H17B 109.5
C14 C17 H17C 109.5
H17A C17 H17B 109.5
H17A C17 H17C 109.5
H17B C17 H17C 109.5
N2 C18 H18A 111.1
N2 C18 H18B 111.1
N2 C18 C19 103.30(11)
H18A C18 H18B 109.1
C19 C18 H18A 111.1
C19 C18 H18B 111.1
C18 C19 H19A 110.9
C18 C19 H19B 110.9
C18 C19 C20 104.42(11)
H19A C19 H19B 108.9
C20 C19 H19A 110.9
C20 C19 H19B 110.9
C19 C20 H20A 110.7
C19 C20 H20B 110.7
H20A C20 H20B 108.8
C21 C20 C19 105.44(11)
C21 C20 H20A 110.7
C21 C20 H20B 110.7
N2 C21 C20 103.51(11)
N2 C21 H21A 111.1
N2 C21 H21B 111.1
C20 C21 H21A 111.1
C20 C21 H21B 111.1
H21A C21 H21B 109.0
O C22 H22A 111.2
O C22 H22B 111.2
O C22 H22C 110.3
O C22 H22D 110.3
O C22 C23A 103.0(3)
O C22 C23B 106.87(13)
H22A C22 H22B 109.1
H22C C22 H22D 108.6
C23A C22 H22A 111.2
C23A C22 H22B 111.2
C23B C22 H22C 110.3
C23B C22 H22D 110.3
C22 C23A H23A 110.4
C22 C23A H23B 110.4
H23A C23A H23B 108.6
C24 C23A C22 106.4(4)
C24 C23A H23A 110.4
C24 C23A H23B 110.4
C22 C23B H23C 110.8
C22 C23B H23D 110.8
C22 C23B C24 104.58(17)
H23C C23B H23D 108.9
C24 C23B H23C 110.8
C24 C23B H23D 110.8
C23A C24 H24A 110.2
C23A C24 H24B 110.2
C23A C24 C25 107.7(2)
C23B C24 H24C 111.6
C23B C24 H24D 111.6
H24A C24 H24B 108.5
H24C C24 H24D 109.4
C25 C24 C23B 100.81(15)
C25 C24 H24A 110.2
C25 C24 H24B 110.2
C25 C24 H24C 111.6
C25 C24 H24D 111.6
O C25 C24 104.62(12)
O C25 H25A 110.8
O C25 H25B 110.8
C24 C25 H25A 110.8
C24 C25 H25B 110.8
H25A C25 H25B 108.9

loop_
_geom_bond_atom_site_label_1
_geom_bond_atom_site_label_2
_geom_bond_distance
Cr Cl1 2.3302(4)
Cr Cl2 2.3348(4)
Cr O 2.0928(9)
Cr N1 2.0027(11)
Cr N2 2.3853(12)
Cr C12 2.0450(14)
O C22 1.4702(16)
O C25 1.4555(17)
N1 C2 1.3364(17)
N1 C9 1.3655(17)
N2 C8 1.4627(17)
N2 C18 1.5066(17)
N2 C21 1.5039(17)
C2 C3 1.4231(18)
C2 C11 1.4649(19)
C3 H3 0.9500
C3 C4 1.367(2)
C4 H4 0.9500
C4 C10 1.418(2)
C5 H5 0.9500
C5 C6 1.375(2)
C5 C10 1.411(2)
C6 H6 0.9500
C6 C7 1.415(2)
C7 H7 0.9500
C7 C8 1.376(2)
C8 C9 1.4149(19)
C9 C10 1.4188(18)
C11 C12 1.4183(19)
C11 C16 1.3999(19)
C12 C13 1.3923(19)
C13 H13 0.9500
C13 C14 1.408(2)
C14 C15 1.396(2)
C14 C17 1.510(2)
C15 H15 0.9500
C15 C16 1.393(2)
C16 H16 0.9500
C17 H17A 0.9800
C17 H17B 0.9800
C17 H17C 0.9800
C18 H18A 0.9900
C18 H18B 0.9900
C18 C19 1.521(2)
C19 H19A 0.9900
C19 H19B 0.9900
C19 C20 1.543(2)
C20 H20A 0.9900
C20 H20B 0.9900
C20 C21 1.534(2)
C21 H21A 0.9900
C21 H21B 0.9900
C22 H22A 0.9900
C22 H22B 0.9900
C22 H22C 0.9900
C22 H22D 0.9900
C22 C23A 1.521(6)
C22 C23B 1.489(3)
C23A H23A 0.9900
C23A H23B 0.9900
C23A C24 1.455(6)
C23B H23C 0.9900
C23B H23D 0.9900
C23B C24 1.525(3)
C24 H24A 0.9900
C24 H24B 0.9900
C24 H24C 0.9900
C24 H24D 0.9900
C24 C25 1.522(2)
C25 H25A 0.9900
C25 H25B 0.9900

loop_
_geom_torsion_atom_site_label_1
_geom_torsion_atom_site_label_2
_geom_torsion_atom_site_label_3
_geom_torsion_atom_site_label_4
_geom_torsion
Cr O C22 C23A 162.7(4)
Cr O C22 C23B -168.03(19)
Cr O C25 C24 -169.64(11)
Cr N1 C2 C3 177.55(9)
Cr N1 C2 C11 -0.16(14)
Cr N1 C9 C8 2.93(16)
Cr N1 C9 C10 -176.08(9)
Cr N2 C8 C7 171.30(12)
Cr N2 C8 C9 -13.55(13)
Cr N2 C18 C19 -76.09(11)
Cr N2 C21 C20 80.68(11)
Cr C12 C13 C14 -177.36(10)
O C22 C23A C24 26.5(6)
O C22 C23B C24 -20.4(3)
N1 C2 C3 C4 -1.57(18)
N1 C2 C11 C12 4.07(16)
N1 C2 C11 C16 -178.32(12)
N1 C9 C10 C4 -1.14(18)
N1 C9 C10 C5 177.73(12)
N2 C8 C9 N1 8.98(18)
N2 C8 C9 C10 -172.01(12)
N2 C18 C19 C20 -30.88(14)
C2 N1 C9 C8 178.17(12)
C2 N1 C9 C10 -0.84(18)
C2 C3 C4 C10 -0.44(19)
C2 C11 C12 Cr -5.87(14)
C2 C11 C12 C13 175.34(11)
C2 C11 C16 C15 -176.15(12)
C3 C2 C11 C12 -173.49(12)
C3 C2 C11 C16 4.1(2)
C3 C4 C10 C5 -177.07(13)
C3 C4 C10 C9 1.74(19)
C5 C6 C7 C8 -0.4(2)
C6 C5 C10 C4 177.05(14)
C6 C5 C10 C9 -1.7(2)
C6 C7 C8 N2 172.57(14)
C6 C7 C8 C9 -2.6(2)
C7 C8 C9 N1 -175.63(13)
C7 C8 C9 C10 3.4(2)
C8 N2 C18 C19 167.26(11)
C8 N2 C21 C20 -160.56(11)
C8 C9 C10 C4 179.88(12)
C8 C9 C10 C5 -1.25(19)
C9 N1 C2 C3 2.22(18)
C9 N1 C2 C11 -175.49(11)
C10 C5 C6 C7 2.6(2)
C11 C2 C3 C4 175.84(12)
C11 C12 C13 C14 1.19(19)
C12 C11 C16 C15 1.33(19)
C12 C13 C14 C15 0.93(19)
C12 C13 C14 C17 -177.76(12)
C13 C14 C15 C16 -2.0(2)
C14 C15 C16 C11 0.9(2)
C16 C11 C12 Cr 176.46(10)
C16 C11 C12 C13 -2.33(19)
C17 C14 C15 C16 176.68(12)
C18 N2 C8 C7 -65.42(17)
C18 N2 C8 C9 109.74(13)
C18 N2 C21 C20 -42.86(13)
C18 C19 C20 C21 4.42(15)
C19 C20 C21 N2 23.65(15)
C21 N2 C8 C7 47.72(18)
C21 N2 C8 C9 -137.12(13)
C21 N2 C18 C19 46.04(13)
C22 O C25 C24 27.00(18)
C22 C23A C24 C23B 69.5(6)
C22 C23A C24 C25 -10.6(7)
C22 C23B C24 C23A -71.5(5)
C22 C23B C24 C25 35.6(3)
C23A C22 C23B C24 65.9(5)
C23A C24 C25 O -9.6(5)
C23B C22 C23A C24 -74.9(6)
C23B C24 C25 O -38.3(2)
C25 O C22 C23A -33.3(4)
C25 O C22 C23B -4.1(2)
